data_7245506
loop_
_publ_author_name
'Rakumitsu, Kenta'
'Fujii, Miho'
'Kusumoto, Sotaro'
'Kikkawa, Shoko'
'Azumaya, Isao'
'Yokoyama, Akihiro'

_publ_section_title
;
 Synthesis, crystal structure, and properties of methyl-substituted
 coronene amide analogue
;
_journal_issue 40
_journal_name_full 'RSC Advances'
_journal_page_first 26411
_journal_page_last 26417
_journal_paper_doi 10.1039/D2RA04035B
_journal_volume 12
_journal_year 2022
_chemical_absolute_configuration unk
_chemical_formula_moiety 'C36 H39 N3 O3'
_chemical_formula_sum 'C36 H39 N3 O3'
_chemical_formula_weight 561.72
_space_group_crystal_system monoclinic
_space_group_IT_number 4
_space_group_name_Hall 'P 2yb'
_space_group_name_H-M_alt 'P 1 21 1'
_atom_sites_solution_hydrogens geom
_atom_sites_solution_primary direct
_atom_sites_solution_secondary difmap
_audit_update_record
;
2021-12-25 deposited with the CCDC.	2022-09-09 downloaded from the CCDC.
;
_cell_angle_alpha 90.0000
_cell_angle_beta 116.5650(10)
_cell_angle_gamma 90.0000
_cell_formula_units_Z 4
_cell_length_a 11.26590(10)
_cell_length_b 25.57580(10)
_cell_length_c 11.44520(10)
_cell_measurement_reflns_used 32191
_cell_measurement_temperature 93
_cell_measurement_theta_max 73.17
_cell_measurement_theta_min 3.46
_cell_volume 2949.60(5)
_computing_cell_refinement 'CrysAlisPro 1.171.38.43 (Rigaku OD, 2015)'
_computing_data_collection 'CrysAlisPro 1.171.38.43 (Rigaku OD, 2015)'
_computing_data_reduction 'CrysAlisPro 1.171.38.43 (Rigaku OD, 2015)'
_computing_molecular_graphics 'CrystalStructure 4.3'
_computing_publication_material 'CrystalStructure 4.3 (Rigaku, 2019)'
_computing_structure_refinement 'SHELXL Version 2018/3 (Sheldrick, 2008)'
_computing_structure_solution 'SHELXT Version 2018/2 (Sheldrick, 2014)'
_diffrn_ambient_temperature 93
_diffrn_detector_area_resol_mean 5.811
_diffrn_measured_fraction_theta_full 0.975
_diffrn_measured_fraction_theta_max 0.975
_diffrn_measurement_device_type 'Rigaku XtaLAB P200'
_diffrn_measurement_method \w
_diffrn_radiation_type 'Cu K\a'
_diffrn_radiation_wavelength 1.54184
_diffrn_reflns_av_R_equivalents 0.0225
_diffrn_reflns_av_unetI/netI 0.0169
_diffrn_reflns_Laue_measured_fraction_full 0.975
_diffrn_reflns_Laue_measured_fraction_max 0.975
_diffrn_reflns_limit_h_max 13
_diffrn_reflns_limit_h_min -13
_diffrn_reflns_limit_k_max 30
_diffrn_reflns_limit_k_min -30
_diffrn_reflns_limit_l_max 13
_diffrn_reflns_limit_l_min -13
_diffrn_reflns_number 39543
_diffrn_reflns_point_group_measured_fraction_full 0.958
_diffrn_reflns_point_group_measured_fraction_max 0.956
_diffrn_reflns_theta_full 67.684
_diffrn_reflns_theta_max 68.228
_diffrn_reflns_theta_min 3.456
_diffrn_standards_number 0
_exptl_absorpt_coefficient_mu 0.637
_exptl_absorpt_correction_T_max 0.981
_exptl_absorpt_correction_T_min 0.838
_exptl_absorpt_correction_type multi-scan
_exptl_absorpt_process_details
;
CrysAlisPro 1.171.38.43 (Rigaku Oxford Diffraction, 2015)
Empirical absorption correction using spherical harmonics,
 implemented in SCALE3 ABSPACK scaling algorithm.
;
_exptl_crystal_colour colorless
_exptl_crystal_density_diffrn 1.265
_exptl_crystal_density_method 'not measured'
_exptl_crystal_description platelet
_exptl_crystal_F_000 1200.00
_exptl_crystal_recrystallization_method 'Re-crystallisation from solvent: dichloromethane/n-hexane'
_exptl_crystal_size_max 0.225
_exptl_crystal_size_mid 0.158
_exptl_crystal_size_min 0.030
_refine_diff_density_max 0.38
_refine_diff_density_min -0.29
_refine_ls_abs_structure_details
;
 Flack x determined using 4678 quotients [(I+)-(I-)]/[(I+)+(I-)]
 (Parsons, Flack and Wagner, Acta Cryst. B69 (2013) 249-259).
;
_refine_ls_abs_structure_Flack 0.55(3)
_refine_ls_extinction_method none
_refine_ls_goodness_of_fit_ref 1.041
_refine_ls_hydrogen_treatment mixed
_refine_ls_number_parameters 823
_refine_ls_number_reflns 10360
_refine_ls_number_restraints 7
_refine_ls_R_factor_all 0.0391
_refine_ls_R_factor_gt 0.0383
_refine_ls_shift/su_max 0.001
_refine_ls_structure_factor_coef Fsqd
_refine_ls_weighting_details 'w = 1/[\s^2^(Fo^2^)+(0.0773P)^2^+0.3718P] where P=(Fo^2^+2Fc^2^)/3'
_refine_ls_weighting_scheme calc
_refine_ls_wR_factor_gt 0.1029
_refine_ls_wR_factor_ref 0.1035
_reflns_Friedel_coverage 0.916
_reflns_Friedel_fraction_full 0.939
_reflns_Friedel_fraction_max 0.937
_reflns_number_gt 10048
_reflns_number_total 10360
_reflns_threshold_expression F^2^>2.0\s(F^2^)
_cod_data_source_file d2ra04035b2.cif
_cod_data_source_block kkw_ayo210825_01_DCM-nHx
_cod_database_code 7245506

loop_
_space_group_symop_id
_space_group_symop_operation_xyz
1 +X,+Y,+Z
2 -X,1/2+Y,-Z

loop_
_atom_site_label
_atom_site_type_symbol
_atom_site_fract_x
_atom_site_fract_y
_atom_site_fract_z
_atom_site_U_iso_or_equiv
_atom_site_adp_type
_atom_site_occupancy
_atom_site_site_symmetry_order
_atom_site_calc_flag
_atom_site_refinement_flags_posn
_atom_site_refinement_flags_adp
_atom_site_refinement_flags_occupancy
_atom_site_disorder_assembly
_atom_site_disorder_group
O6 O -0.01398(17) 0.15347(6) -0.00447(16) 0.0222(3) Uani 1 1 d . . . . .
O12 O 0.32390(18) 0.45295(6) -0.00750(16) 0.0259(4) Uani 1 1 d . . . . .
O18 O 0.4465(2) 0.31441(7) 0.71856(16) 0.0310(4) Uani 1 1 d . . . . .
O45 O 0.18360(17) 0.85626(6) 0.46305(15) 0.0221(3) Uani 1 1 d . . . . .
O51 O 0.53253(18) 0.56521(7) 0.42254(16) 0.0277(4) Uani 1 1 d . . . . .
O57 O 0.67258(17) 0.69117(6) 1.16989(15) 0.0229(4) Uani 1 1 d . . . . .
N5 N 0.08997(19) 0.17696(7) 0.21152(18) 0.0163(4) Uani 1 1 d . . . . .
N11 N 0.20455(19) 0.37721(7) -0.06348(18) 0.0187(4) Uani 1 1 d . . . . .
N17 N 0.4545(2) 0.36726(7) 0.56187(19) 0.0209(4) Uani 1 1 d . . . . .
N44 N 0.30175(19) 0.83213(7) 0.67733(18) 0.0165(4) Uani 1 1 d . . . . .
N50 N 0.4013(2) 0.63716(7) 0.37906(18) 0.0197(4) Uani 1 1 d . . . . .
N56 N 0.67857(19) 0.64087(7) 1.00732(18) 0.0163(4) Uani 1 1 d . . . . .
C1 C 0.3450(2) 0.28196(9) 0.5032(2) 0.0179(4) Uani 1 1 d . . . . .
C2 C 0.3078(2) 0.23499(9) 0.5388(2) 0.0190(5) Uani 1 1 d . . . . .
H2 H 0.342(3) 0.2280(10) 0.638(3) 0.021(7) Uiso 1 1 d . . . . .
C3 C 0.2279(2) 0.19789(8) 0.4491(2) 0.0178(4) Uani 1 1 d . . . . .
C4 C 0.1792(2) 0.20961(8) 0.3134(2) 0.0159(4) Uani 1 1 d . . . . .
C6 C 0.0588(2) 0.18460(8) 0.0801(2) 0.0171(4) Uani 1 1 d . . . . .
C7 C 0.1080(2) 0.23175(8) 0.0452(2) 0.0171(4) Uani 1 1 d . . . . .
C8 C 0.0825(2) 0.24068(9) -0.0842(2) 0.0184(4) Uani 1 1 d . . . . .
H8 H 0.036(3) 0.2147(12) -0.154(3) 0.032(8) Uiso 1 1 d . . . . .
C9 C 0.1198(2) 0.28659(9) -0.1246(2) 0.0180(4) Uani 1 1 d . . . . .
C10 C 0.1785(2) 0.32673(8) -0.0308(2) 0.0167(4) Uani 1 1 d . . . . .
C12 C 0.2958(2) 0.41133(8) 0.0279(2) 0.0191(5) Uani 1 1 d . . . . .
C13 C 0.3486(2) 0.39655(9) 0.1657(2) 0.0180(4) Uani 1 1 d . . . . .
C14 C 0.4426(2) 0.42773(9) 0.2621(2) 0.0200(5) Uani 1 1 d . . . . .
H14 H 0.483(3) 0.4568(12) 0.238(3) 0.026(7) Uiso 1 1 d . . . . .
C15 C 0.4900(2) 0.41738(8) 0.3949(2) 0.0193(5) Uani 1 1 d . . . . .
C16 C 0.4300(2) 0.37542(8) 0.4315(2) 0.0175(4) Uani 1 1 d . . . . .
C18 C 0.4196(3) 0.32082(9) 0.6031(2) 0.0220(5) Uani 1 1 d . . . . .
C19 C 0.3036(2) 0.29271(8) 0.3715(2) 0.0155(4) Uani 1 1 d . . . . .
C20 C 0.2217(2) 0.25660(8) 0.2763(2) 0.0153(4) Uani 1 1 d . . . . .
C21 C 0.1820(2) 0.26806(8) 0.1409(2) 0.0148(4) Uani 1 1 d . . . . .
C22 C 0.2191(2) 0.31558(8) 0.1029(2) 0.0162(4) Uani 1 1 d . . . . .
C23 C 0.3031(2) 0.35136(8) 0.2007(2) 0.0161(4) Uani 1 1 d . . . . .
C24 C 0.3454(2) 0.34065(8) 0.3350(2) 0.0164(4) Uani 1 1 d . . . . .
C25 C 0.2064(3) 0.14848(9) 0.5107(2) 0.0227(5) Uani 1 1 d . . . . .
H25A H 0.232313 0.117977 0.475594 0.027 Uiso 1 1 calc R U . . .
H25B H 0.112520 0.145613 0.490788 0.027 Uiso 1 1 calc R U . . .
H25C H 0.260574 0.149948 0.605628 0.027 Uiso 1 1 calc R U . . .
C26 C 0.0088(2) 0.13655(8) 0.2348(2) 0.0190(4) Uani 1 1 d . . . . .
H26A H 0.067226 0.114494 0.309549 0.023 Uiso 1 1 calc R U . . .
H26B H -0.032520 0.113788 0.156807 0.023 Uiso 1 1 calc R U . . .
C27 C -0.0997(2) 0.16041(9) 0.2633(2) 0.0218(5) Uani 1 1 d . . . . .
H27 H -0.057310 0.183935 0.340944 0.026 Uiso 1 1 calc R U . . .
C28 C -0.1724(3) 0.11639(11) 0.2961(3) 0.0329(6) Uani 1 1 d . . . . .
H28A H -0.212714 0.092580 0.221380 0.039 Uiso 1 1 calc R U . . .
H28B H -0.241750 0.131401 0.315238 0.039 Uiso 1 1 calc R U . . .
H28C H -0.109005 0.097054 0.372457 0.039 Uiso 1 1 calc R U . . .
C29 C -0.1975(3) 0.19250(10) 0.1475(2) 0.0282(5) Uani 1 1 d . . . . .
H29A H -0.241537 0.169673 0.071309 0.034 Uiso 1 1 calc R U . . .
H29B H -0.149512 0.220201 0.127244 0.034 Uiso 1 1 calc R U . . .
H29C H -0.264171 0.208190 0.169724 0.034 Uiso 1 1 calc R U . . .
C30 C 0.1063(3) 0.28703(9) -0.2625(2) 0.0222(5) Uani 1 1 d . . . . .
H30A H 0.110781 0.251122 -0.290190 0.027 Uiso 1 1 calc R U . . .
H30B H 0.178555 0.307676 -0.264779 0.027 Uiso 1 1 calc R U . . .
H30C H 0.020892 0.302583 -0.321775 0.027 Uiso 1 1 calc R U . . .
C31 C 0.1206(2) 0.40244(9) -0.1907(2) 0.0214(5) Uani 1 1 d . . . . .
H31A H 0.069732 0.375215 -0.255200 0.026 Uiso 1 1 calc R U . . .
H31B H 0.178402 0.420345 -0.222673 0.026 Uiso 1 1 calc R U . . .
C32 C 0.0239(2) 0.44217(9) -0.1807(2) 0.0215(5) Uani 1 1 d . . . . .
H32 H 0.074401 0.466750 -0.107071 0.026 Uiso 1 1 calc R U . . .
C33 C -0.0823(3) 0.41465(10) -0.1545(3) 0.0272(5) Uani 1 1 d . . . . .
H33A H -0.039539 0.393847 -0.074407 0.033 Uiso 1 1 calc R U . . .
H33B H -0.134886 0.391655 -0.228096 0.033 Uiso 1 1 calc R U . . .
H33C H -0.140441 0.440817 -0.144179 0.033 Uiso 1 1 calc R U . . .
C34 C -0.0373(3) 0.47316(9) -0.3090(2) 0.0256(5) Uani 1 1 d . . . . .
H34A H -0.082699 0.449082 -0.382218 0.031 Uiso 1 1 calc R U . . .
H34B H 0.032990 0.491673 -0.320385 0.031 Uiso 1 1 calc R U . . .
H34C H -0.101179 0.498524 -0.306212 0.031 Uiso 1 1 calc R U . . .
C35 C 0.6094(2) 0.44817(9) 0.4868(2) 0.0255(5) Uani 1 1 d . . . . .
H35A H 0.656895 0.461558 0.439259 0.031 Uiso 1 1 calc R U . . .
H35B H 0.668486 0.425458 0.558113 0.031 Uiso 1 1 calc R U . . .
H35C H 0.580506 0.477527 0.522912 0.031 Uiso 1 1 calc R U . . .
C36 C 0.4858(3) 0.41131(10) 0.6546(2) 0.0322(6) Uani 1 1 d D . . . .
H36B H 0.572744 0.426493 0.671174 0.012(11) Uiso 0.5 1 calc R . P A 1
H36A H 0.492094 0.398395 0.738754 0.06(2) Uiso 0.5 1 calc R . P A 1
H36C H 0.556675 0.399779 0.739907 0.042(18) Uiso 0.5 1 calc R . P B 2
H36D H 0.522683 0.440110 0.623045 0.07(3) Uiso 0.5 1 calc R . P B 2
C37A C 0.3703(5) 0.45674(18) 0.5956(4) 0.0226(10) Uani 0.5 1 d D . P C 1
H37A H 0.389024 0.483783 0.542916 0.027 Uiso 0.5 1 calc R U P C 1
C38 C 0.2454(5) 0.4403(2) 0.5401(4) 0.0792(16) Uani 1 1 d D . . . .
H38A H 0.231542 0.415967 0.598976 0.119 Uiso 0.5 1 calc R U P C 1
H38B H 0.226773 0.422487 0.457875 0.119 Uiso 0.5 1 calc R U P C 1
H38C H 0.185775 0.470314 0.522447 0.119 Uiso 0.5 1 calc R U P C 1
H38D H 0.259677 0.468109 0.488799 0.119 Uiso 0.5 1 calc R U P C 2
H38E H 0.172820 0.450220 0.560590 0.119 Uiso 0.5 1 calc R U P C 2
H38F H 0.222536 0.407756 0.489572 0.119 Uiso 0.5 1 calc R U P C 2
C39A C 0.4287(8) 0.4762(2) 0.7717(8) 0.0485(18) Uani 0.5 1 d D . P C 1
H39A H 0.497226 0.451754 0.828336 0.073 Uiso 0.5 1 calc R U P C 1
H39B H 0.353649 0.475408 0.793034 0.073 Uiso 0.5 1 calc R U P C 1
H39C H 0.465630 0.511660 0.785157 0.073 Uiso 0.5 1 calc R U P C 1
C39B C 0.3924(7) 0.4965(2) 0.7024(6) 0.0337(13) Uani 0.5 1 d D . P C 2
H39D H 0.485188 0.507470 0.735208 0.051 Uiso 0.5 1 calc R U P C 2
H39E H 0.360661 0.505077 0.767008 0.051 Uiso 0.5 1 calc R U P C 2
H39F H 0.338072 0.514788 0.620372 0.051 Uiso 0.5 1 calc R U P C 2
C40 C 0.5610(2) 0.72445(8) 0.9562(2) 0.0167(4) Uani 1 1 d . . . . .
C41 C 0.5269(2) 0.77100(8) 0.9971(2) 0.0171(4) Uani 1 1 d . . . . .
H41 H 0.565(3) 0.7761(10) 1.092(3) 0.016(6) Uiso 1 1 d . . . . .
C42 C 0.4469(2) 0.80887(8) 0.9113(2) 0.0174(4) Uani 1 1 d . . . . .
C43 C 0.3929(2) 0.79875(8) 0.7743(2) 0.0156(4) Uani 1 1 d . . . . .
C45 C 0.2620(2) 0.82545(8) 0.5436(2) 0.0174(4) Uani 1 1 d . . . . .
C46 C 0.3121(2) 0.77997(8) 0.5034(2) 0.0183(4) Uani 1 1 d . . . . .
C47 C 0.2821(2) 0.77270(9) 0.3724(2) 0.0194(5) Uani 1 1 d . . . . .
H47 H 0.240(3) 0.7998(11) 0.314(3) 0.022(7) Uiso 1 1 d . . . . .
C48 C 0.3167(2) 0.72768(9) 0.3271(2) 0.0201(5) Uani 1 1 d . . . . .
C49 C 0.3770(2) 0.68653(8) 0.4178(2) 0.0182(4) Uani 1 1 d . . . . .
C51 C 0.5001(2) 0.60409(9) 0.4640(2) 0.0210(5) Uani 1 1 d . . . . .
C52 C 0.5549(2) 0.61622(9) 0.6035(2) 0.0190(5) Uani 1 1 d . . . . .
C53 C 0.6492(2) 0.58389(8) 0.6954(2) 0.0191(5) Uani 1 1 d . . . . .
H53 H 0.686(3) 0.5561(11) 0.666(3) 0.025(7) Uiso 1 1 d . . . . .
C54 C 0.6988(2) 0.59079(8) 0.8297(2) 0.0182(4) Uani 1 1 d . . . . .
C55 C 0.6453(2) 0.63263(8) 0.8745(2) 0.0155(4) Uani 1 1 d . . . . .
C57 C 0.6414(2) 0.68560(8) 1.0529(2) 0.0174(4) Uani 1 1 d . . . . .
C58 C 0.5160(2) 0.71525(8) 0.8233(2) 0.0148(4) Uani 1 1 d . . . . .
C59 C 0.4322(2) 0.75240(8) 0.7326(2) 0.0167(4) Uani 1 1 d . . . . .
C60 C 0.3879(2) 0.74274(8) 0.5955(2) 0.0158(4) Uani 1 1 d . . . . .
C61 C 0.4231(2) 0.69624(8) 0.5527(2) 0.0177(4) Uani 1 1 d . . . . .
C62 C 0.5099(2) 0.65957(8) 0.6461(2) 0.0160(4) Uani 1 1 d . . . . .
C63 C 0.5567(2) 0.66840(8) 0.7814(2) 0.0160(4) Uani 1 1 d . . . . .
C64 C 0.4324(3) 0.85852(9) 0.9763(2) 0.0221(5) Uani 1 1 d . . . . .
H64A H 0.455684 0.888776 0.938139 0.027 Uiso 1 1 calc R U . . .
H64B H 0.491816 0.856963 1.070171 0.027 Uiso 1 1 calc R U . . .
H64C H 0.340472 0.861896 0.962616 0.027 Uiso 1 1 calc R U . . .
C65 C 0.2207(2) 0.87051(8) 0.7071(2) 0.0190(5) Uani 1 1 d . . . . .
H65A H 0.174397 0.893700 0.630765 0.023 Uiso 1 1 calc R U . . .
H65B H 0.279738 0.892474 0.781804 0.023 Uiso 1 1 calc R U . . .
C66 C 0.1181(2) 0.84388(9) 0.7404(2) 0.0236(5) Uani 1 1 d . . . . .
H66 H 0.165666 0.819215 0.814689 0.028 Uiso 1 1 calc R U . . .
C67 C 0.0488(3) 0.88525(12) 0.7844(3) 0.0355(6) Uani 1 1 d . . . . .
H67A H 0.005550 0.910853 0.714333 0.043 Uiso 1 1 calc R U . . .
H67B H 0.114433 0.903001 0.862533 0.043 Uiso 1 1 calc R U . . .
H67C H -0.017949 0.868433 0.804675 0.043 Uiso 1 1 calc R U . . .
C68 C 0.0188(3) 0.81252(11) 0.6238(3) 0.0317(6) Uani 1 1 d . . . . .
H68A H 0.066212 0.785913 0.599416 0.038 Uiso 1 1 calc R U . . .
H68B H -0.028216 0.836094 0.549789 0.038 Uiso 1 1 calc R U . . .
H68C H -0.045301 0.795480 0.647567 0.038 Uiso 1 1 calc R U . . .
C69 C 0.2995(3) 0.72744(10) 0.1879(2) 0.0249(5) Uani 1 1 d . . . . .
H69A H 0.368426 0.705593 0.182710 0.030 Uiso 1 1 calc R U . . .
H69B H 0.306977 0.763236 0.161348 0.030 Uiso 1 1 calc R U . . .
H69C H 0.211851 0.713334 0.129569 0.030 Uiso 1 1 calc R U . . .
C70 C 0.3076(2) 0.61206(9) 0.2546(2) 0.0225(5) Uani 1 1 d . . . . .
H70A H 0.357621 0.598758 0.208341 0.027 Uiso 1 1 calc R U . . .
H70B H 0.243390 0.638462 0.197956 0.027 Uiso 1 1 calc R U . . .
C71 C 0.2320(3) 0.56674(10) 0.2786(2) 0.0300(6) Uani 1 1 d . . . . .
H71 H 0.297041 0.544021 0.349357 0.036 Uiso 1 1 calc R U . . .
C72 C 0.1664(3) 0.53456(11) 0.1532(3) 0.0414(7) Uani 1 1 d . . . . .
H72A H 0.108131 0.557141 0.081145 0.050 Uiso 1 1 calc R U . . .
H72B H 0.114104 0.506324 0.165190 0.050 Uiso 1 1 calc R U . . .
H72C H 0.235050 0.519574 0.132781 0.050 Uiso 1 1 calc R U . . .
C73 C 0.1315(3) 0.58714(13) 0.3219(3) 0.0442(7) Uani 1 1 d . . . . .
H73A H 0.087207 0.557609 0.340639 0.053 Uiso 1 1 calc R U . . .
H73B H 0.065369 0.608599 0.252296 0.053 Uiso 1 1 calc R U . . .
H73C H 0.176968 0.608386 0.400908 0.053 Uiso 1 1 calc R U . . .
C74 C 0.8121(2) 0.55513(9) 0.9129(2) 0.0236(5) Uani 1 1 d . . . . .
H74A H 0.886145 0.576093 0.975323 0.028 Uiso 1 1 calc R U . . .
H74B H 0.841162 0.535440 0.856880 0.028 Uiso 1 1 calc R U . . .
H74C H 0.782516 0.530734 0.960582 0.028 Uiso 1 1 calc R U . . .
C75 C 0.7318(2) 0.59822(9) 1.1045(2) 0.0218(5) Uani 1 1 d . . . . .
H75A H 0.755159 0.612374 1.192607 0.026 Uiso 1 1 calc R U . . .
H75B H 0.813842 0.584314 1.104546 0.026 Uiso 1 1 calc R U . . .
C76 C 0.6315(3) 0.55373(9) 1.0750(3) 0.0288(5) Uani 1 1 d . . . . .
H76 H 0.607941 0.539649 0.985775 0.035 Uiso 1 1 calc R U . . .
C77 C 0.5057(3) 0.57273(12) 1.0796(4) 0.0436(7) Uani 1 1 d . . . . .
H77A H 0.442177 0.543838 1.057295 0.052 Uiso 1 1 calc R U . . .
H77B H 0.466554 0.601266 1.016823 0.052 Uiso 1 1 calc R U . . .
H77C H 0.527468 0.585326 1.167760 0.052 Uiso 1 1 calc R U . . .
C78 C 0.6959(4) 0.51041(12) 1.1751(4) 0.0507(9) Uani 1 1 d . . . . .
H78A H 0.633210 0.481378 1.156561 0.061 Uiso 1 1 calc R U . . .
H78B H 0.719970 0.524005 1.262893 0.061 Uiso 1 1 calc R U . . .
H78C H 0.775804 0.497981 1.170198 0.061 Uiso 1 1 calc R U . . .
C37B C 0.3811(6) 0.4317(2) 0.6758(6) 0.0359(13) Uani 0.5 1 d D . P C 2
H37B H 0.365825 0.411699 0.743009 0.043 Uiso 0.5 1 calc R U P C 2

loop_
_atom_site_aniso_label
_atom_site_aniso_U_11
_atom_site_aniso_U_22
_atom_site_aniso_U_33
_atom_site_aniso_U_23
_atom_site_aniso_U_13
_atom_site_aniso_U_12
O6 0.0262(9) 0.0210(8) 0.0172(8) -0.0032(6) 0.0078(7) -0.0047(6)
O12 0.0303(9) 0.0237(8) 0.0224(8) 0.0059(7) 0.0106(8) -0.0057(7)
O18 0.0485(12) 0.0272(9) 0.0128(8) -0.0001(7) 0.0096(8) -0.0086(8)
O45 0.0271(9) 0.0205(7) 0.0164(8) 0.0027(6) 0.0076(7) 0.0035(7)
O51 0.0296(10) 0.0275(9) 0.0209(8) -0.0070(7) 0.0067(8) 0.0080(7)
O57 0.0325(9) 0.0215(8) 0.0115(7) 0.0010(6) 0.0070(7) 0.0042(7)
N5 0.0176(9) 0.0161(8) 0.0155(9) 0.0001(7) 0.0078(8) -0.0012(7)
N11 0.0225(10) 0.0195(9) 0.0138(9) 0.0027(7) 0.0078(8) 0.0004(7)
N17 0.0262(11) 0.0180(9) 0.0152(9) -0.0010(7) 0.0064(9) -0.0043(8)
N44 0.0197(10) 0.0160(8) 0.0156(9) -0.0002(7) 0.0096(8) -0.0004(7)
N50 0.0218(10) 0.0208(9) 0.0162(9) -0.0036(7) 0.0080(8) 0.0009(8)
N56 0.0172(9) 0.0165(8) 0.0134(9) 0.0022(7) 0.0054(8) 0.0001(7)
C1 0.0193(11) 0.0196(10) 0.0139(11) 0.0003(8) 0.0066(10) 0.0003(9)
C2 0.0211(12) 0.0215(11) 0.0138(11) 0.0015(8) 0.0073(10) 0.0017(9)
C3 0.0194(11) 0.0192(10) 0.0172(11) 0.0020(9) 0.0103(10) 0.0014(9)
C4 0.0174(11) 0.0160(10) 0.0150(11) -0.0020(8) 0.0080(10) 0.0011(8)
C6 0.0164(11) 0.0186(10) 0.0155(10) -0.0004(8) 0.0066(9) 0.0021(8)
C7 0.0158(11) 0.0198(10) 0.0152(11) -0.0003(8) 0.0064(9) 0.0023(8)
C8 0.0185(11) 0.0208(11) 0.0150(11) -0.0007(9) 0.0068(10) 0.0012(8)
C9 0.0165(11) 0.0229(11) 0.0129(10) 0.0002(8) 0.0051(9) 0.0020(8)
C10 0.0170(11) 0.0198(10) 0.0145(10) 0.0024(8) 0.0082(9) 0.0031(8)
C12 0.0195(11) 0.0214(11) 0.0180(11) 0.0027(9) 0.0097(10) 0.0000(9)
C13 0.0164(11) 0.0196(10) 0.0175(11) 0.0018(8) 0.0071(10) 0.0012(8)
C14 0.0191(12) 0.0191(10) 0.0226(12) 0.0027(9) 0.0099(10) -0.0005(9)
C15 0.0181(12) 0.0169(10) 0.0215(11) -0.0007(8) 0.0076(10) -0.0004(8)
C16 0.0189(11) 0.0184(10) 0.0139(11) 0.0012(8) 0.0063(9) 0.0037(8)
C18 0.0282(13) 0.0196(11) 0.0153(11) 0.0024(9) 0.0072(10) -0.0010(9)
C19 0.0153(11) 0.0173(10) 0.0142(10) -0.0003(8) 0.0069(9) 0.0021(8)
C20 0.0141(10) 0.0182(10) 0.0149(11) 0.0003(8) 0.0077(9) 0.0015(8)
C21 0.0139(10) 0.0184(10) 0.0135(10) -0.0008(8) 0.0073(9) 0.0033(8)
C22 0.0164(11) 0.0185(10) 0.0155(10) 0.0003(8) 0.0085(9) 0.0017(8)
C23 0.0153(11) 0.0171(10) 0.0160(11) 0.0019(8) 0.0071(10) 0.0031(8)
C24 0.0144(11) 0.0186(10) 0.0169(11) -0.0007(8) 0.0077(10) 0.0001(8)
C25 0.0264(13) 0.0235(11) 0.0155(10) 0.0028(9) 0.0070(10) -0.0029(9)
C26 0.0214(11) 0.0162(10) 0.0198(11) 0.0005(8) 0.0095(10) -0.0030(9)
C27 0.0226(12) 0.0259(11) 0.0185(11) 0.0019(9) 0.0107(10) -0.0017(9)
C28 0.0291(14) 0.0411(15) 0.0329(14) 0.0059(11) 0.0178(12) -0.0069(11)
C29 0.0236(13) 0.0369(13) 0.0274(13) 0.0058(11) 0.0145(11) 0.0070(11)
C30 0.0301(13) 0.0211(11) 0.0148(11) 0.0008(8) 0.0097(10) 0.0019(9)
C31 0.0285(13) 0.0218(11) 0.0147(10) 0.0037(8) 0.0104(10) 0.0019(9)
C32 0.0259(13) 0.0185(11) 0.0172(11) 0.0003(8) 0.0071(10) 0.0011(9)
C33 0.0314(14) 0.0282(12) 0.0264(13) 0.0028(10) 0.0168(11) 0.0041(10)
C34 0.0288(13) 0.0217(11) 0.0234(12) 0.0032(9) 0.0090(11) 0.0022(10)
C35 0.0238(13) 0.0220(11) 0.0266(12) -0.0002(9) 0.0076(11) -0.0045(9)
C36 0.0532(18) 0.0284(12) 0.0152(11) -0.0068(10) 0.0154(12) -0.0190(12)
C37A 0.038(3) 0.021(2) 0.020(2) -0.0067(19) 0.023(2) -0.0042(19)
C38 0.102(4) 0.100(3) 0.044(2) 0.011(2) 0.040(2) 0.064(3)
C39A 0.087(6) 0.023(3) 0.059(5) -0.021(3) 0.054(5) -0.018(3)
C39B 0.054(4) 0.030(3) 0.030(3) -0.009(2) 0.031(3) -0.009(3)
C40 0.0184(11) 0.0172(10) 0.0154(11) -0.0001(8) 0.0085(9) -0.0026(9)
C41 0.0198(12) 0.0183(10) 0.0138(11) -0.0015(8) 0.0080(10) -0.0021(8)
C42 0.0206(12) 0.0174(10) 0.0162(10) -0.0004(8) 0.0100(9) -0.0022(8)
C43 0.0163(11) 0.0163(10) 0.0166(11) 0.0006(8) 0.0094(9) -0.0023(8)
C45 0.0190(11) 0.0172(10) 0.0155(11) 0.0014(8) 0.0074(10) -0.0009(8)
C46 0.0191(11) 0.0189(11) 0.0177(11) -0.0011(9) 0.0090(10) -0.0026(9)
C47 0.0209(12) 0.0199(11) 0.0156(11) 0.0018(9) 0.0066(10) -0.0007(9)
C48 0.0215(12) 0.0232(11) 0.0150(11) -0.0023(9) 0.0076(10) -0.0030(9)
C49 0.0182(11) 0.0206(10) 0.0167(10) -0.0019(9) 0.0086(9) -0.0013(9)
C51 0.0202(12) 0.0240(11) 0.0178(11) -0.0034(9) 0.0074(10) 0.0008(9)
C52 0.0194(12) 0.0202(10) 0.0172(11) -0.0017(8) 0.0081(10) -0.0017(8)
C53 0.0198(12) 0.0179(10) 0.0209(11) -0.0044(9) 0.0103(10) -0.0008(8)
C54 0.0192(12) 0.0178(10) 0.0181(11) 0.0008(8) 0.0088(10) -0.0019(8)
C55 0.0158(11) 0.0160(10) 0.0150(10) -0.0007(8) 0.0071(9) -0.0039(8)
C57 0.0182(11) 0.0181(10) 0.0164(11) -0.0002(8) 0.0081(9) -0.0024(8)
C58 0.0128(10) 0.0171(10) 0.0154(10) 0.0002(8) 0.0072(9) -0.0018(8)
C59 0.0176(11) 0.0178(10) 0.0164(11) 0.0003(8) 0.0090(10) -0.0036(8)
C60 0.0146(11) 0.0182(10) 0.0158(11) -0.0015(8) 0.0080(9) -0.0027(8)
C61 0.0196(11) 0.0182(10) 0.0171(11) -0.0019(9) 0.0098(10) -0.0034(9)
C62 0.0157(11) 0.0170(10) 0.0172(11) -0.0012(8) 0.0091(10) -0.0016(8)
C63 0.0159(11) 0.0166(10) 0.0167(11) -0.0006(8) 0.0082(10) -0.0051(8)
C64 0.0299(13) 0.0207(10) 0.0146(11) -0.0016(9) 0.0088(10) 0.0032(9)
C65 0.0249(12) 0.0147(10) 0.0189(11) -0.0002(8) 0.0111(10) 0.0030(9)
C66 0.0232(12) 0.0279(11) 0.0241(12) -0.0031(9) 0.0145(11) -0.0011(9)
C67 0.0309(14) 0.0463(16) 0.0360(15) -0.0089(12) 0.0210(13) 0.0044(12)
C68 0.0267(14) 0.0387(14) 0.0337(14) -0.0090(11) 0.0170(12) -0.0094(11)
C69 0.0326(14) 0.0272(11) 0.0148(11) 0.0005(9) 0.0105(10) 0.0007(10)
C70 0.0233(12) 0.0252(11) 0.0154(11) -0.0053(9) 0.0054(10) 0.0009(9)
C71 0.0270(14) 0.0247(12) 0.0250(12) 0.0009(10) -0.0003(11) -0.0017(10)
C72 0.0319(16) 0.0279(13) 0.0427(17) -0.0102(12) -0.0028(14) 0.0022(11)
C73 0.0402(17) 0.0527(18) 0.0430(17) -0.0063(14) 0.0215(15) -0.0161(14)
C74 0.0262(13) 0.0215(11) 0.0230(11) 0.0032(9) 0.0110(11) 0.0056(9)
C75 0.0270(12) 0.0199(11) 0.0167(11) 0.0051(9) 0.0081(10) 0.0058(9)
C76 0.0400(15) 0.0201(11) 0.0353(13) 0.0048(10) 0.0250(13) 0.0009(10)
C77 0.0437(18) 0.0317(14) 0.070(2) -0.0008(14) 0.0386(17) -0.0077(12)
C78 0.073(2) 0.0300(14) 0.064(2) 0.0191(14) 0.043(2) 0.0085(14)
C37B 0.055(4) 0.029(3) 0.035(3) -0.007(2) 0.030(3) -0.002(2)

loop_
_atom_type_symbol
_atom_type_description
_atom_type_scat_dispersion_real
_atom_type_scat_dispersion_imag
_atom_type_scat_source
O O 0.0492 0.0322
;
International Tables for Crystallography
(Vol. C, Tables 4.2.6.8 and 6.1.1.4)
;
N N 0.0311 0.0180
;
International Tables for Crystallography
(Vol. C, Tables 4.2.6.8 and 6.1.1.4)
;
C C 0.0181 0.0091
;
International Tables for Crystallography
(Vol. C, Tables 4.2.6.8 and 6.1.1.4)
;
H H 0.0000 0.0000
;
International Tables for Crystallography
(Vol. C, Table 6.1.1.4)
;

loop_
_geom_angle_atom_site_label_1
_geom_angle_atom_site_label_2
_geom_angle_atom_site_label_3
_geom_angle
_geom_angle_site_symmetry_1
_geom_angle_site_symmetry_3
_geom_angle_publ_flag
C6 N5 C4 123.09(18) . . ?
C6 N5 C26 114.39(18) . . ?
C4 N5 C26 122.02(17) . . ?
C12 N11 C10 122.96(18) . . ?
C12 N11 C31 113.33(17) . . ?
C10 N11 C31 122.77(18) . . ?
C18 N17 C16 122.21(19) . . ?
C18 N17 C36 114.71(18) . . ?
C16 N17 C36 121.28(18) . . ?
C45 N44 C43 123.37(18) . . ?
C45 N44 C65 113.83(18) . . ?
C43 N44 C65 121.74(16) . . ?
C51 N50 C49 122.31(18) . . ?
C51 N50 C70 114.25(18) . . ?
C49 N50 C70 122.35(19) . . ?
C57 N56 C55 123.08(18) . . ?
C57 N56 C75 114.29(17) . . ?
C55 N56 C75 121.55(17) . . ?
C19 C1 C2 119.3(2) . . ?
C19 C1 C18 120.6(2) . . ?
C2 C1 C18 119.99(19) . . ?
C3 C2 C1 123.5(2) . . ?
C3 C2 H2 119.4(15) . . ?
C1 C2 H2 117.1(15) . . ?
C2 C3 C4 117.76(19) . . ?
C2 C3 C25 114.17(19) . . ?
C4 C3 C25 128.1(2) . . ?
N5 C4 C20 117.36(18) . . ?
N5 C4 C3 123.72(19) . . ?
C20 C4 C3 118.91(19) . . ?
O6 C6 N5 120.75(19) . . ?
O6 C6 C7 121.26(19) . . ?
N5 C6 C7 117.89(19) . . ?
C21 C7 C8 119.5(2) . . ?
C21 C7 C6 120.30(19) . . ?
C8 C7 C6 120.2(2) . . ?
C9 C8 C7 122.7(2) . . ?
C9 C8 H8 115.5(17) . . ?
C7 C8 H8 121.8(17) . . ?
C8 C9 C10 117.81(19) . . ?
C8 C9 C30 116.55(19) . . ?
C10 C9 C30 125.4(2) . . ?
N11 C10 C22 117.73(19) . . ?
N11 C10 C9 122.96(18) . . ?
C22 C10 C9 119.24(19) . . ?
O12 C12 N11 120.4(2) . . ?
O12 C12 C13 122.5(2) . . ?
N11 C12 C13 117.00(18) . . ?
C14 C13 C23 119.7(2) . . ?
C14 C13 C12 120.4(2) . . ?
C23 C13 C12 119.9(2) . . ?
C13 C14 C15 122.8(2) . . ?
C13 C14 H14 120.1(17) . . ?
C15 C14 H14 117.0(17) . . ?
C14 C15 C16 117.5(2) . . ?
C14 C15 C35 116.7(2) . . ?
C16 C15 C35 125.5(2) . . ?
C24 C16 N17 118.81(19) . . ?
C24 C16 C15 119.26(19) . . ?
N17 C16 C15 121.9(2) . . ?
O18 C18 N17 120.4(2) . . ?
O18 C18 C1 122.0(2) . . ?
N17 C18 C1 117.59(19) . . ?
C1 C19 C20 119.6(2) . . ?
C1 C19 C24 119.2(2) . . ?
C20 C19 C24 121.19(19) . . ?
C19 C20 C4 120.79(18) . . ?
C19 C20 C21 118.67(19) . . ?
C4 C20 C21 120.54(19) . . ?
C7 C21 C22 119.09(19) . . ?
C7 C21 C20 119.98(19) . . ?
C22 C21 C20 120.91(19) . . ?
C21 C22 C10 120.50(19) . . ?
C21 C22 C23 119.52(19) . . ?
C10 C22 C23 119.92(19) . . ?
C13 C23 C24 118.9(2) . . ?
C13 C23 C22 120.4(2) . . ?
C24 C23 C22 120.68(19) . . ?
C16 C24 C23 120.73(19) . . ?
C16 C24 C19 120.30(19) . . ?
C23 C24 C19 118.94(19) . . ?
C3 C25 H25A 109.5 . . ?
C3 C25 H25B 109.5 . . ?
H25A C25 H25B 109.5 . . ?
C3 C25 H25C 109.5 . . ?
H25A C25 H25C 109.5 . . ?
H25B C25 H25C 109.5 . . ?
N5 C26 C27 112.18(18) . . ?
N5 C26 H26A 109.2 . . ?
C27 C26 H26A 109.2 . . ?
N5 C26 H26B 109.2 . . ?
C27 C26 H26B 109.2 . . ?
H26A C26 H26B 107.9 . . ?
C26 C27 C29 111.36(18) . . ?
C26 C27 C28 108.96(19) . . ?
C29 C27 C28 110.5(2) . . ?
C26 C27 H27 108.7 . . ?
C29 C27 H27 108.7 . . ?
C28 C27 H27 108.7 . . ?
C27 C28 H28A 109.5 . . ?
C27 C28 H28B 109.5 . . ?
H28A C28 H28B 109.5 . . ?
C27 C28 H28C 109.5 . . ?
H28A C28 H28C 109.5 . . ?
H28B C28 H28C 109.5 . . ?
C27 C29 H29A 109.5 . . ?
C27 C29 H29B 109.5 . . ?
H29A C29 H29B 109.5 . . ?
C27 C29 H29C 109.5 . . ?
H29A C29 H29C 109.5 . . ?
H29B C29 H29C 109.5 . . ?
C9 C30 H30A 109.5 . . ?
C9 C30 H30B 109.5 . . ?
H30A C30 H30B 109.5 . . ?
C9 C30 H30C 109.5 . . ?
H30A C30 H30C 109.5 . . ?
H30B C30 H30C 109.5 . . ?
N11 C31 C32 112.20(17) . . ?
N11 C31 H31A 109.2 . . ?
C32 C31 H31A 109.2 . . ?
N11 C31 H31B 109.2 . . ?
C32 C31 H31B 109.2 . . ?
H31A C31 H31B 107.9 . . ?
C33 C32 C31 110.77(19) . . ?
C33 C32 C34 111.7(2) . . ?
C31 C32 C34 107.54(18) . . ?
C33 C32 H32 108.9 . . ?
C31 C32 H32 108.9 . . ?
C34 C32 H32 108.9 . . ?
C32 C33 H33A 109.5 . . ?
C32 C33 H33B 109.5 . . ?
H33A C33 H33B 109.5 . . ?
C32 C33 H33C 109.5 . . ?
H33A C33 H33C 109.5 . . ?
H33B C33 H33C 109.5 . . ?
C32 C34 H34A 109.5 . . ?
C32 C34 H34B 109.5 . . ?
H34A C34 H34B 109.5 . . ?
C32 C34 H34C 109.5 . . ?
H34A C34 H34C 109.5 . . ?
H34B C34 H34C 109.5 . . ?
C15 C35 H35A 109.5 . . ?
C15 C35 H35B 109.5 . . ?
H35A C35 H35B 109.5 . . ?
C15 C35 H35C 109.5 . . ?
H35A C35 H35C 109.5 . . ?
H35B C35 H35C 109.5 . . ?
C37B C36 N17 117.2(3) . . ?
N17 C36 C37A 110.6(2) . . ?
N17 C36 H36B 109.5 . . ?
C37A C36 H36B 109.5 . . ?
N17 C36 H36A 109.5 . . ?
C37A C36 H36A 109.5 . . ?
H36B C36 H36A 108.1 . . ?
C37B C36 H36C 108.0 . . ?
N17 C36 H36C 108.0 . . ?
C37B C36 H36D 108.0 . . ?
N17 C36 H36D 108.0 . . ?
H36C C36 H36D 107.2 . . ?
C38 C37A C36 116.5(4) . . ?
C38 C37A C39A 112.6(4) . . ?
C36 C37A C39A 85.1(3) . . ?
C38 C37A H37A 113.2 . . ?
C36 C37A H37A 113.2 . . ?
C39A C37A H37A 113.2 . . ?
C37A C38 H38A 109.5 . . ?
C37A C38 H38B 109.5 . . ?
H38A C38 H38B 109.5 . . ?
C37A C38 H38C 109.5 . . ?
H38A C38 H38C 109.5 . . ?
H38B C38 H38C 109.5 . . ?
C37B C38 H38D 109.5 . . ?
C37B C38 H38E 109.5 . . ?
H38D C38 H38E 109.5 . . ?
C37B C38 H38F 109.5 . . ?
H38D C38 H38F 109.5 . . ?
H38E C38 H38F 109.5 . . ?
C37A C39A H39A 109.5 . . ?
C37A C39A H39B 109.5 . . ?
H39A C39A H39B 109.5 . . ?
C37A C39A H39C 109.5 . . ?
H39A C39A H39C 109.5 . . ?
H39B C39A H39C 109.5 . . ?
C37B C39B H39D 109.5 . . ?
C37B C39B H39E 109.5 . . ?
H39D C39B H39E 109.5 . . ?
C37B C39B H39F 109.5 . . ?
H39D C39B H39F 109.5 . . ?
H39E C39B H39F 109.5 . . ?
C58 C40 C41 119.4(2) . . ?
C58 C40 C57 120.80(19) . . ?
C41 C40 C57 119.80(19) . . ?
C42 C41 C40 123.21(19) . . ?
C42 C41 H41 121.0(15) . . ?
C40 C41 H41 115.7(15) . . ?
C41 C42 C43 118.29(19) . . ?
C41 C42 C64 114.53(18) . . ?
C43 C42 C64 127.1(2) . . ?
N44 C43 C59 117.80(18) . . ?
N44 C43 C42 123.77(19) . . ?
C59 C43 C42 118.43(19) . . ?
O45 C45 N44 120.7(2) . . ?
O45 C45 C46 121.60(19) . . ?
N44 C45 C46 117.62(19) . . ?
C60 C46 C47 119.6(2) . . ?
C60 C46 C45 120.04(19) . . ?
C47 C46 C45 120.3(2) . . ?
C48 C47 C46 122.6(2) . . ?
C48 C47 H47 119.0(17) . . ?
C46 C47 H47 118.3(17) . . ?
C47 C48 C49 117.7(2) . . ?
C47 C48 C69 118.1(2) . . ?
C49 C48 C69 124.0(2) . . ?
N50 C49 C61 118.31(19) . . ?
N50 C49 C48 122.22(19) . . ?
C61 C49 C48 119.3(2) . . ?
O51 C51 N50 120.5(2) . . ?
O51 C51 C52 122.7(2) . . ?
N50 C51 C52 116.68(19) . . ?
C53 C52 C62 119.0(2) . . ?
C53 C52 C51 120.5(2) . . ?
C62 C52 C51 120.5(2) . . ?
C52 C53 C54 123.7(2) . . ?
C52 C53 H53 119.1(17) . . ?
C54 C53 H53 117.2(17) . . ?
C53 C54 C55 117.7(2) . . ?
C53 C54 C74 115.34(19) . . ?
C55 C54 C74 126.74(19) . . ?
N56 C55 C63 118.16(18) . . ?
N56 C55 C54 123.17(19) . . ?
C63 C55 C54 118.66(19) . . ?
O57 C57 N56 120.9(2) . . ?
O57 C57 C40 121.6(2) . . ?
N56 C57 C40 117.51(18) . . ?
C40 C58 C59 119.13(19) . . ?
C40 C58 C63 119.37(19) . . ?
C59 C58 C63 121.50(19) . . ?
C58 C59 C43 121.35(19) . . ?
C58 C59 C60 118.55(19) . . ?
C43 C59 C60 120.09(19) . . ?
C46 C60 C61 119.12(19) . . ?
C46 C60 C59 120.24(19) . . ?
C61 C60 C59 120.6(2) . . ?
C60 C61 C49 120.3(2) . . ?
C60 C61 C62 119.92(19) . . ?
C49 C61 C62 119.70(19) . . ?
C52 C62 C63 119.6(2) . . ?
C52 C62 C61 119.63(19) . . ?
C63 C62 C61 120.64(19) . . ?
C62 C63 C55 120.81(19) . . ?
C62 C63 C58 118.68(19) . . ?
C55 C63 C58 120.48(19) . . ?
C42 C64 H64A 109.5 . . ?
C42 C64 H64B 109.5 . . ?
H64A C64 H64B 109.5 . . ?
C42 C64 H64C 109.5 . . ?
H64A C64 H64C 109.5 . . ?
H64B C64 H64C 109.5 . . ?
N44 C65 C66 112.03(17) . . ?
N44 C65 H65A 109.2 . . ?
C66 C65 H65A 109.2 . . ?
N44 C65 H65B 109.2 . . ?
C66 C65 H65B 109.2 . . ?
H65A C65 H65B 107.9 . . ?
C67 C66 C65 109.2(2) . . ?
C67 C66 C68 111.6(2) . . ?
C65 C66 C68 110.82(19) . . ?
C67 C66 H66 108.4 . . ?
C65 C66 H66 108.4 . . ?
C68 C66 H66 108.4 . . ?
C66 C67 H67A 109.5 . . ?
C66 C67 H67B 109.5 . . ?
H67A C67 H67B 109.5 . . ?
C66 C67 H67C 109.5 . . ?
H67A C67 H67C 109.5 . . ?
H67B C67 H67C 109.5 . . ?
C66 C68 H68A 109.5 . . ?
C66 C68 H68B 109.5 . . ?
H68A C68 H68B 109.5 . . ?
C66 C68 H68C 109.5 . . ?
H68A C68 H68C 109.5 . . ?
H68B C68 H68C 109.5 . . ?
C48 C69 H69A 109.5 . . ?
C48 C69 H69B 109.5 . . ?
H69A C69 H69B 109.5 . . ?
C48 C69 H69C 109.5 . . ?
H69A C69 H69C 109.5 . . ?
H69B C69 H69C 109.5 . . ?
N50 C70 C71 111.58(19) . . ?
N50 C70 H70A 109.3 . . ?
C71 C70 H70A 109.3 . . ?
N50 C70 H70B 109.3 . . ?
C71 C70 H70B 109.3 . . ?
H70A C70 H70B 108.0 . . ?
C73 C71 C72 112.0(2) . . ?
C73 C71 C70 110.7(2) . . ?
C72 C71 C70 108.2(2) . . ?
C73 C71 H71 108.6 . . ?
C72 C71 H71 108.6 . . ?
C70 C71 H71 108.6 . . ?
C71 C72 H72A 109.5 . . ?
C71 C72 H72B 109.5 . . ?
H72A C72 H72B 109.5 . . ?
C71 C72 H72C 109.5 . . ?
H72A C72 H72C 109.5 . . ?
H72B C72 H72C 109.5 . . ?
C71 C73 H73A 109.5 . . ?
C71 C73 H73B 109.5 . . ?
H73A C73 H73B 109.5 . . ?
C71 C73 H73C 109.5 . . ?
H73A C73 H73C 109.5 . . ?
H73B C73 H73C 109.5 . . ?
C54 C74 H74A 109.5 . . ?
C54 C74 H74B 109.5 . . ?
H74A C74 H74B 109.5 . . ?
C54 C74 H74C 109.5 . . ?
H74A C74 H74C 109.5 . . ?
H74B C74 H74C 109.5 . . ?
N56 C75 C76 111.8(2) . . ?
N56 C75 H75A 109.3 . . ?
C76 C75 H75A 109.3 . . ?
N56 C75 H75B 109.3 . . ?
C76 C75 H75B 109.3 . . ?
H75A C75 H75B 107.9 . . ?
C77 C76 C78 110.1(2) . . ?
C77 C76 C75 111.2(2) . . ?
C78 C76 C75 108.5(2) . . ?
C77 C76 H76 109.0 . . ?
C78 C76 H76 109.0 . . ?
C75 C76 H76 109.0 . . ?
C76 C77 H77A 109.5 . . ?
C76 C77 H77B 109.5 . . ?
H77A C77 H77B 109.5 . . ?
C76 C77 H77C 109.5 . . ?
H77A C77 H77C 109.5 . . ?
H77B C77 H77C 109.5 . . ?
C76 C78 H78A 109.5 . . ?
C76 C78 H78B 109.5 . . ?
H78A C78 H78B 109.5 . . ?
C76 C78 H78C 109.5 . . ?
H78A C78 H78C 109.5 . . ?
H78B C78 H78C 109.5 . . ?
C36 C37B C38 112.7(4) . . ?
C36 C37B C39B 113.3(4) . . ?
C38 C37B C39B 90.1(4) . . ?
C36 C37B H37B 113.0 . . ?
C38 C37B H37B 113.0 . . ?
C39B C37B H37B 113.0 . . ?

loop_
_geom_bond_atom_site_label_1
_geom_bond_atom_site_label_2
_geom_bond_distance
_geom_bond_site_symmetry_2
_geom_bond_publ_flag
O6 C6 1.238(3) . ?
O12 C12 1.230(3) . ?
O18 C18 1.227(3) . ?
O45 C45 1.234(3) . ?
O51 C51 1.226(3) . ?
O57 C57 1.231(3) . ?
N5 C6 1.397(3) . ?
N5 C4 1.421(3) . ?
N5 C26 1.480(3) . ?
N11 C12 1.397(3) . ?
N11 C10 1.411(3) . ?
N11 C31 1.483(3) . ?
N17 C18 1.398(3) . ?
N17 C16 1.407(3) . ?
N17 C36 1.479(3) . ?
N44 C45 1.400(3) . ?
N44 C43 1.413(3) . ?
N44 C65 1.481(3) . ?
N50 C51 1.390(3) . ?
N50 C49 1.405(3) . ?
N50 C70 1.487(3) . ?
N56 C57 1.397(3) . ?
N56 C55 1.409(3) . ?
N56 C75 1.480(3) . ?
C1 C19 1.391(3) . ?
C1 C2 1.392(3) . ?
C1 C18 1.464(3) . ?
C2 C3 1.392(3) . ?
C2 H2 1.04(3) . ?
C3 C4 1.429(3) . ?
C3 C25 1.518(3) . ?
C4 C20 1.426(3) . ?
C6 C7 1.456(3) . ?
C7 C21 1.393(3) . ?
C7 C8 1.396(3) . ?
C8 C9 1.394(3) . ?
C8 H8 0.99(3) . ?
C9 C10 1.417(3) . ?
C9 C30 1.517(3) . ?
C10 C22 1.417(3) . ?
C12 C13 1.464(3) . ?
C13 C14 1.390(3) . ?
C13 C23 1.394(3) . ?
C14 C15 1.392(3) . ?
C14 H14 0.97(3) . ?
C15 C16 1.427(3) . ?
C15 C35 1.507(3) . ?
C16 C24 1.406(3) . ?
C19 C20 1.411(3) . ?
C19 C24 1.442(3) . ?
C20 C21 1.438(3) . ?
C21 C22 1.415(3) . ?
C22 C23 1.428(3) . ?
C23 C24 1.417(3) . ?
C25 H25A 0.9800 . ?
C25 H25B 0.9800 . ?
C25 H25C 0.9800 . ?
C26 C27 1.528(3) . ?
C26 H26A 0.9900 . ?
C26 H26B 0.9900 . ?
C27 C29 1.529(3) . ?
C27 C28 1.533(3) . ?
C27 H27 1.0000 . ?
C28 H28A 0.9800 . ?
C28 H28B 0.9800 . ?
C28 H28C 0.9800 . ?
C29 H29A 0.9800 . ?
C29 H29B 0.9800 . ?
C29 H29C 0.9800 . ?
C30 H30A 0.9800 . ?
C30 H30B 0.9800 . ?
C30 H30C 0.9800 . ?
C31 C32 1.531(3) . ?
C31 H31A 0.9900 . ?
C31 H31B 0.9900 . ?
C32 C33 1.529(3) . ?
C32 C34 1.534(3) . ?
C32 H32 1.0000 . ?
C33 H33A 0.9800 . ?
C33 H33B 0.9800 . ?
C33 H33C 0.9800 . ?
C34 H34A 0.9800 . ?
C34 H34B 0.9800 . ?
C34 H34C 0.9800 . ?
C35 H35A 0.9800 . ?
C35 H35B 0.9800 . ?
C35 H35C 0.9800 . ?
C36 C37B 1.406(6) . ?
C36 C37A 1.647(6) . ?
C36 H36B 0.9900 . ?
C36 H36A 0.9900 . ?
C36 H36C 0.9900 . ?
C36 H36D 0.9900 . ?
C37A C38 1.327(7) . ?
C37A C39A 1.886(8) . ?
C37A H37A 1.0000 . ?
C38 C37B 1.635(8) . ?
C38 H38A 0.9800 . ?
C38 H38B 0.9800 . ?
C38 H38C 0.9800 . ?
C38 H38D 0.9800 . ?
C38 H38E 0.9800 . ?
C38 H38F 0.9800 . ?
C39A H39A 0.9800 . ?
C39A H39B 0.9800 . ?
C39A H39C 0.9800 . ?
C39B C37B 1.681(7) . ?
C39B H39D 0.9800 . ?
C39B H39E 0.9800 . ?
C39B H39F 0.9800 . ?
C40 C58 1.392(3) . ?
C40 C41 1.395(3) . ?
C40 C57 1.461(3) . ?
C41 C42 1.387(3) . ?
C41 H41 0.98(3) . ?
C42 C43 1.429(3) . ?
C42 C64 1.517(3) . ?
C43 C59 1.421(3) . ?
C45 C46 1.455(3) . ?
C46 C60 1.393(3) . ?
C46 C47 1.394(3) . ?
C47 C48 1.388(3) . ?
C47 H47 0.93(3) . ?
C48 C49 1.420(3) . ?
C48 C69 1.517(3) . ?
C49 C61 1.414(3) . ?
C51 C52 1.465(3) . ?
C52 C53 1.385(3) . ?
C52 C62 1.394(3) . ?
C53 C54 1.393(3) . ?
C53 H53 0.96(3) . ?
C54 C55 1.431(3) . ?
C54 C74 1.510(3) . ?
C55 C63 1.421(3) . ?
C58 C59 1.413(3) . ?
C58 C63 1.440(3) . ?
C59 C60 1.439(3) . ?
C60 C61 1.409(3) . ?
C61 C62 1.430(3) . ?
C62 C63 1.413(3) . ?
C64 H64A 0.9800 . ?
C64 H64B 0.9800 . ?
C64 H64C 0.9800 . ?
C65 C66 1.529(3) . ?
C65 H65A 0.9900 . ?
C65 H65B 0.9900 . ?
C66 C67 1.528(3) . ?
C66 C68 1.530(3) . ?
C66 H66 1.0000 . ?
C67 H67A 0.9800 . ?
C67 H67B 0.9800 . ?
C67 H67C 0.9800 . ?
C68 H68A 0.9800 . ?
C68 H68B 0.9800 . ?
C68 H68C 0.9800 . ?
C69 H69A 0.9800 . ?
C69 H69B 0.9800 . ?
C69 H69C 0.9800 . ?
C70 C71 1.535(3) . ?
C70 H70A 0.9900 . ?
C70 H70B 0.9900 . ?
C71 C73 1.517(4) . ?
C71 C72 1.528(4) . ?
C71 H71 1.0000 . ?
C72 H72A 0.9800 . ?
C72 H72B 0.9800 . ?
C72 H72C 0.9800 . ?
C73 H73A 0.9800 . ?
C73 H73B 0.9800 . ?
C73 H73C 0.9800 . ?
C74 H74A 0.9800 . ?
C74 H74B 0.9800 . ?
C74 H74C 0.9800 . ?
C75 C76 1.532(3) . ?
C75 H75A 0.9900 . ?
C75 H75B 0.9900 . ?
C76 C77 1.521(4) . ?
C76 C78 1.525(4) . ?
C76 H76 1.0000 . ?
C77 H77A 0.9800 . ?
C77 H77B 0.9800 . ?
C77 H77C 0.9800 . ?
C78 H78A 0.9800 . ?
C78 H78B 0.9800 . ?
C78 H78C 0.9800 . ?
C37B H37B 1.0000 . ?

loop_
_geom_hbond_atom_site_label_D
_geom_hbond_atom_site_label_H
_geom_hbond_atom_site_label_A
_geom_hbond_distance_DH
_geom_hbond_distance_HA
_geom_hbond_distance_DA
_geom_hbond_angle_DHA
_geom_hbond_site_symmetry_A
_geom_hbond_publ_flag
C32 H32 O12 1.00 2.54 3.072(3) 112.9 . yes
C70 H70B O6 0.99 2.57 3.434(3) 145.5 2 yes
C71 H71 O51 1.00 2.46 3.032(3) 115.9 . yes

loop_
_geom_torsion_atom_site_label_1
_geom_torsion_atom_site_label_2
_geom_torsion_atom_site_label_3
_geom_torsion_atom_site_label_4
_geom_torsion
_geom_torsion_site_symmetry_1
_geom_torsion_site_symmetry_2
_geom_torsion_site_symmetry_3
_geom_torsion_site_symmetry_4
_geom_torsion_publ_flag
C19 C1 C2 C3 -1.4(3) . . . . ?
C18 C1 C2 C3 174.6(2) . . . . ?
C1 C2 C3 C4 -1.6(3) . . . . ?
C1 C2 C3 C25 176.9(2) . . . . ?
C6 N5 C4 C20 10.0(3) . . . . ?
C26 N5 C4 C20 -161.49(18) . . . . ?
C6 N5 C4 C3 -170.0(2) . . . . ?
C26 N5 C4 C3 18.5(3) . . . . ?
C2 C3 C4 N5 -175.75(19) . . . . ?
C25 C3 C4 N5 5.9(3) . . . . ?
C2 C3 C4 C20 4.3(3) . . . . ?
C25 C3 C4 C20 -174.1(2) . . . . ?
C4 N5 C6 O6 176.08(19) . . . . ?
C26 N5 C6 O6 -11.9(3) . . . . ?
C4 N5 C6 C7 -7.5(3) . . . . ?
C26 N5 C6 C7 164.55(18) . . . . ?
O6 C6 C7 C21 175.5(2) . . . . ?
N5 C6 C7 C21 -0.9(3) . . . . ?
O6 C6 C7 C8 -5.2(3) . . . . ?
N5 C6 C7 C8 178.43(19) . . . . ?
C21 C7 C8 C9 -4.8(3) . . . . ?
C6 C7 C8 C9 175.8(2) . . . . ?
C7 C8 C9 C10 -4.0(3) . . . . ?
C7 C8 C9 C30 170.1(2) . . . . ?
C12 N11 C10 C22 16.9(3) . . . . ?
C31 N11 C10 C22 -151.3(2) . . . . ?
C12 N11 C10 C9 -160.0(2) . . . . ?
C31 N11 C10 C9 31.8(3) . . . . ?
C8 C9 C10 N11 -171.6(2) . . . . ?
C30 C9 C10 N11 14.9(3) . . . . ?
C8 C9 C10 C22 11.5(3) . . . . ?
C30 C9 C10 C22 -162.0(2) . . . . ?
C10 N11 C12 O12 173.3(2) . . . . ?
C31 N11 C12 O12 -17.5(3) . . . . ?
C10 N11 C12 C13 -10.2(3) . . . . ?
C31 N11 C12 C13 158.95(19) . . . . ?
O12 C12 C13 C14 -5.4(3) . . . . ?
N11 C12 C13 C14 178.2(2) . . . . ?
O12 C12 C13 C23 173.6(2) . . . . ?
N11 C12 C13 C23 -2.8(3) . . . . ?
C23 C13 C14 C15 -3.3(3) . . . . ?
C12 C13 C14 C15 175.8(2) . . . . ?
C13 C14 C15 C16 -5.4(3) . . . . ?
C13 C14 C15 C35 168.8(2) . . . . ?
C18 N17 C16 C24 12.7(3) . . . . ?
C36 N17 C16 C24 -151.2(2) . . . . ?
C18 N17 C16 C15 -166.3(2) . . . . ?
C36 N17 C16 C15 29.8(3) . . . . ?
C14 C15 C16 C24 11.8(3) . . . . ?
C35 C15 C16 C24 -161.8(2) . . . . ?
C14 C15 C16 N17 -169.2(2) . . . . ?
C35 C15 C16 N17 17.2(3) . . . . ?
C16 N17 C18 O18 177.5(2) . . . . ?
C36 N17 C18 O18 -17.6(4) . . . . ?
C16 N17 C18 C1 -5.4(3) . . . . ?
C36 N17 C18 C1 159.5(2) . . . . ?
C19 C1 C18 O18 173.0(2) . . . . ?
C2 C1 C18 O18 -3.0(4) . . . . ?
C19 C1 C18 N17 -4.0(3) . . . . ?
C2 C1 C18 N17 179.9(2) . . . . ?
C2 C1 C19 C20 1.7(3) . . . . ?
C18 C1 C19 C20 -174.3(2) . . . . ?
C2 C1 C19 C24 -178.16(19) . . . . ?
C18 C1 C19 C24 5.8(3) . . . . ?
C1 C19 C20 C4 1.0(3) . . . . ?
C24 C19 C20 C4 -179.11(19) . . . . ?
C1 C19 C20 C21 -178.88(19) . . . . ?
C24 C19 C20 C21 1.0(3) . . . . ?
N5 C4 C20 C19 175.97(18) . . . . ?
C3 C4 C20 C19 -4.0(3) . . . . ?
N5 C4 C20 C21 -4.2(3) . . . . ?
C3 C4 C20 C21 175.84(18) . . . . ?
C8 C7 C21 C22 5.9(3) . . . . ?
C6 C7 C21 C22 -174.74(18) . . . . ?
C8 C7 C21 C20 -173.0(2) . . . . ?
C6 C7 C21 C20 6.4(3) . . . . ?
C19 C20 C21 C7 176.09(19) . . . . ?
C4 C20 C21 C7 -3.8(3) . . . . ?
C19 C20 C21 C22 -2.8(3) . . . . ?
C4 C20 C21 C22 177.35(18) . . . . ?
C7 C21 C22 C10 1.7(3) . . . . ?
C20 C21 C22 C10 -179.40(18) . . . . ?
C7 C21 C22 C23 -175.43(19) . . . . ?
C20 C21 C22 C23 3.4(3) . . . . ?
N11 C10 C22 C21 172.38(19) . . . . ?
C9 C10 C22 C21 -10.6(3) . . . . ?
N11 C10 C22 C23 -10.5(3) . . . . ?
C9 C10 C22 C23 166.6(2) . . . . ?
C14 C13 C23 C24 5.4(3) . . . . ?
C12 C13 C23 C24 -173.67(19) . . . . ?
C14 C13 C23 C22 -172.3(2) . . . . ?
C12 C13 C23 C22 8.6(3) . . . . ?
C21 C22 C23 C13 175.29(19) . . . . ?
C10 C22 C23 C13 -1.9(3) . . . . ?
C21 C22 C23 C24 -2.4(3) . . . . ?
C10 C22 C23 C24 -179.53(19) . . . . ?
N17 C16 C24 C23 171.03(19) . . . . ?
C15 C16 C24 C23 -9.9(3) . . . . ?
N17 C16 C24 C19 -10.7(3) . . . . ?
C15 C16 C24 C19 168.34(19) . . . . ?
C13 C23 C24 C16 1.2(3) . . . . ?
C22 C23 C24 C16 178.89(19) . . . . ?
C13 C23 C24 C19 -177.05(19) . . . . ?
C22 C23 C24 C19 0.6(3) . . . . ?
C1 C19 C24 C16 1.7(3) . . . . ?
C20 C19 C24 C16 -178.24(19) . . . . ?
C1 C19 C24 C23 179.92(19) . . . . ?
C20 C19 C24 C23 0.0(3) . . . . ?
C6 N5 C26 C27 -102.3(2) . . . . ?
C4 N5 C26 C27 69.9(3) . . . . ?
N5 C26 C27 C29 62.0(3) . . . . ?
N5 C26 C27 C28 -175.88(19) . . . . ?
C12 N11 C31 C32 -68.6(2) . . . . ?
C10 N11 C31 C32 100.6(2) . . . . ?
N11 C31 C32 C33 -68.6(2) . . . . ?
N11 C31 C32 C34 169.09(19) . . . . ?
C18 N17 C36 C37B -66.8(4) . . . . ?
C16 N17 C36 C37B 98.3(4) . . . . ?
C18 N17 C36 C37A -110.7(3) . . . . ?
C16 N17 C36 C37A 54.3(3) . . . . ?
N17 C36 C37A C38 43.8(4) . . . . ?
N17 C36 C37A C39A 156.6(3) . . . . ?
C58 C40 C41 C42 1.4(3) . . . . ?
C57 C40 C41 C42 -177.5(2) . . . . ?
C40 C41 C42 C43 2.5(3) . . . . ?
C40 C41 C42 C64 -174.7(2) . . . . ?
C45 N44 C43 C59 -8.5(3) . . . . ?
C65 N44 C43 C59 158.98(19) . . . . ?
C45 N44 C43 C42 171.7(2) . . . . ?
C65 N44 C43 C42 -20.7(3) . . . . ?
C41 C42 C43 N44 174.68(19) . . . . ?
C64 C42 C43 N44 -8.5(3) . . . . ?
C41 C42 C43 C59 -5.0(3) . . . . ?
C64 C42 C43 C59 171.8(2) . . . . ?
C43 N44 C45 O45 -178.84(19) . . . . ?
C65 N44 C45 O45 12.8(3) . . . . ?
C43 N44 C45 C46 3.6(3) . . . . ?
C65 N44 C45 C46 -164.84(18) . . . . ?
O45 C45 C46 C60 -172.4(2) . . . . ?
N44 C45 C46 C60 5.1(3) . . . . ?
O45 C45 C46 C47 6.0(3) . . . . ?
N44 C45 C46 C47 -176.44(19) . . . . ?
C60 C46 C47 C48 4.7(3) . . . . ?
C45 C46 C47 C48 -173.7(2) . . . . ?
C46 C47 C48 C49 4.3(3) . . . . ?
C46 C47 C48 C69 -170.2(2) . . . . ?
C51 N50 C49 C61 -20.2(3) . . . . ?
C70 N50 C49 C61 147.2(2) . . . . ?
C51 N50 C49 C48 155.3(2) . . . . ?
C70 N50 C49 C48 -37.4(3) . . . . ?
C47 C48 C49 N50 172.2(2) . . . . ?
C69 C48 C49 N50 -13.7(3) . . . . ?
C47 C48 C49 C61 -12.4(3) . . . . ?
C69 C48 C49 C61 161.7(2) . . . . ?
C49 N50 C51 O51 -168.5(2) . . . . ?
C70 N50 C51 O51 23.1(3) . . . . ?
C49 N50 C51 C52 15.6(3) . . . . ?
C70 N50 C51 C52 -152.7(2) . . . . ?
O51 C51 C52 C53 1.2(4) . . . . ?
N50 C51 C52 C53 176.9(2) . . . . ?
O51 C51 C52 C62 -176.8(2) . . . . ?
N50 C51 C52 C62 -1.1(3) . . . . ?
C62 C52 C53 C54 2.8(3) . . . . ?
C51 C52 C53 C54 -175.3(2) . . . . ?
C52 C53 C54 C55 2.2(3) . . . . ?
C52 C53 C54 C74 -173.3(2) . . . . ?
C57 N56 C55 C63 -7.8(3) . . . . ?
C75 N56 C55 C63 159.66(19) . . . . ?
C57 N56 C55 C54 170.74(19) . . . . ?
C75 N56 C55 C54 -21.8(3) . . . . ?
C53 C54 C55 N56 174.3(2) . . . . ?
C74 C54 C55 N56 -10.8(3) . . . . ?
C53 C54 C55 C63 -7.2(3) . . . . ?
C74 C54 C55 C63 167.8(2) . . . . ?
C55 N56 C57 O57 180.0(2) . . . . ?
C75 N56 C57 O57 11.7(3) . . . . ?
C55 N56 C57 C40 1.8(3) . . . . ?
C75 N56 C57 C40 -166.43(19) . . . . ?
C58 C40 C57 O57 -173.8(2) . . . . ?
C41 C40 C57 O57 5.1(3) . . . . ?
C58 C40 C57 N56 4.3(3) . . . . ?
C41 C40 C57 N56 -176.77(19) . . . . ?
C41 C40 C58 C59 -2.6(3) . . . . ?
C57 C40 C58 C59 176.38(19) . . . . ?
C41 C40 C58 C63 176.90(19) . . . . ?
C57 C40 C58 C63 -4.1(3) . . . . ?
C40 C58 C59 C43 -0.1(3) . . . . ?
C63 C58 C59 C43 -179.61(19) . . . . ?
C40 C58 C59 C60 179.18(19) . . . . ?
C63 C58 C59 C60 -0.3(3) . . . . ?
N44 C43 C59 C58 -175.76(18) . . . . ?
C42 C43 C59 C58 4.0(3) . . . . ?
N44 C43 C59 C60 4.9(3) . . . . ?
C42 C43 C59 C60 -175.32(18) . . . . ?
C47 C46 C60 C61 -5.4(3) . . . . ?
C45 C46 C60 C61 173.04(19) . . . . ?
C47 C46 C60 C59 173.0(2) . . . . ?
C45 C46 C60 C59 -8.5(3) . . . . ?
C58 C59 C60 C46 -175.92(19) . . . . ?
C43 C59 C60 C46 3.4(3) . . . . ?
C58 C59 C60 C61 2.5(3) . . . . ?
C43 C59 C60 C61 -178.17(19) . . . . ?
C46 C60 C61 C49 -2.8(3) . . . . ?
C59 C60 C61 C49 178.74(19) . . . . ?
C46 C60 C61 C62 174.75(19) . . . . ?
C59 C60 C61 C62 -3.7(3) . . . . ?
N50 C49 C61 C60 -172.58(19) . . . . ?
C48 C49 C61 C60 11.8(3) . . . . ?
N50 C49 C61 C62 9.8(3) . . . . ?
C48 C49 C61 C62 -165.7(2) . . . . ?
C53 C52 C62 C63 -2.8(3) . . . . ?
C51 C52 C62 C63 175.3(2) . . . . ?
C53 C52 C62 C61 173.6(2) . . . . ?
C51 C52 C62 C61 -8.3(3) . . . . ?
C60 C61 C62 C52 -173.66(19) . . . . ?
C49 C61 C62 C52 3.9(3) . . . . ?
C60 C61 C62 C63 2.7(3) . . . . ?
C49 C61 C62 C63 -179.76(19) . . . . ?
C52 C62 C63 C55 -2.3(3) . . . . ?
C61 C62 C63 C55 -178.64(19) . . . . ?
C52 C62 C63 C58 175.85(19) . . . . ?
C61 C62 C63 C58 -0.5(3) . . . . ?
N56 C55 C63 C62 -174.06(19) . . . . ?
C54 C55 C63 C62 7.3(3) . . . . ?
N56 C55 C63 C58 7.8(3) . . . . ?
C54 C55 C63 C58 -170.80(19) . . . . ?
C40 C58 C63 C62 179.83(19) . . . . ?
C59 C58 C63 C62 -0.7(3) . . . . ?
C40 C58 C63 C55 -2.0(3) . . . . ?
C59 C58 C63 C55 177.47(19) . . . . ?
C45 N44 C65 C66 100.8(2) . . . . ?
C43 N44 C65 C66 -67.8(3) . . . . ?
N44 C65 C66 C67 173.9(2) . . . . ?
N44 C65 C66 C68 -62.8(3) . . . . ?
C51 N50 C70 C71 61.8(2) . . . . ?
C49 N50 C70 C71 -106.5(2) . . . . ?
N50 C70 C71 C73 71.3(3) . . . . ?
N50 C70 C71 C72 -165.5(2) . . . . ?
C57 N56 C75 C76 105.3(2) . . . . ?
C55 N56 C75 C76 -63.2(3) . . . . ?
N56 C75 C76 C77 -61.4(3) . . . . ?
N56 C75 C76 C78 177.3(2) . . . . ?
N17 C36 C37B C38 -45.3(5) . . . . ?
N17 C36 C37B C39B -145.8(4) . . . . ?
